data_7212316
loop_
_publ_author_name
'Jha, Sushil'
'Silversides, Jon D.'
'Boyle, Ross W.'
'Archibald, Stephen J.'

_publ_section_title
;
 Hydrogen bonded dimers vs. one-dimensional chains in
 2-thiooxoimidazolidin-4-one (thiohydantoin) drug derivatives
;
_journal_issue 6
_journal_name_full CrystEngComm
_journal_page_first 1730
_journal_paper_doi 10.1039/b924683e
_journal_volume 12
_journal_year 2010
_chemical_formula_moiety 'C10 H10 N2 O S'
_chemical_formula_sum 'C10 H10 N2 O S'
_chemical_formula_weight 206.26
_chemical_name_systematic
;
?
;
_space_group_IT_number 15
_symmetry_cell_setting monoclinic
_symmetry_space_group_name_Hall '-C 2yc'
_symmetry_space_group_name_H-M 'C 1 2/c 1'
_atom_sites_solution_hydrogens geom
_atom_sites_solution_primary direct
_atom_sites_solution_secondary difmap
_audit_creation_method SHELXL-97
_cell_angle_alpha 90.00
_cell_angle_beta 115.115(6)
_cell_angle_gamma 90.00
_cell_formula_units_Z 8
_cell_length_a 21.9470(19)
_cell_length_b 8.5282(8)
_cell_length_c 11.4242(9)
_cell_measurement_reflns_used 455
_cell_measurement_temperature 150(2)
_cell_measurement_theta_max 67.5
_cell_measurement_theta_min 7.66
_cell_volume 1936.1(3)
_computing_cell_refinement 'X-AREA (Stoe & Cie, 2002)'
_computing_data_collection 'X-AREA (Stoe & Cie, 2002)'
_computing_data_reduction 'X-RED (Stoe & Cie, 2002)'
_computing_molecular_graphics 'ORTEP III (Farrugia, 1997)'
_computing_publication_material 'SHELXL97(Sheldrick, 1997) and WinGX (Farrugia, 1999)'
_computing_structure_refinement 'SHELXL97 (Sheldrick, 1997)'
_computing_structure_solution 'SHELXS97 (Sheldrick, 1997)'
_diffrn_ambient_temperature 150(2)
_diffrn_measured_fraction_theta_full 0.990
_diffrn_measured_fraction_theta_max 0.956
_diffrn_measurement_device_type 'Stoe IPDS-II image plate'
_diffrn_measurement_method '\w scans, 135 frames at 1\% intervals, exposure time 1 minute'
_diffrn_radiation_monochromator graphite
_diffrn_radiation_source 'fine-focus sealed tube'
_diffrn_radiation_type MoK\a
_diffrn_radiation_wavelength 0.71073
_diffrn_reflns_av_R_equivalents 0.0406
_diffrn_reflns_av_sigmaI/netI 0.0305
_diffrn_reflns_limit_h_max 34
_diffrn_reflns_limit_h_min -28
_diffrn_reflns_limit_k_max 13
_diffrn_reflns_limit_k_min -10
_diffrn_reflns_limit_l_max 18
_diffrn_reflns_limit_l_min -15
_diffrn_reflns_number 10104
_diffrn_reflns_theta_full 25.00
_diffrn_reflns_theta_max 34.78
_diffrn_reflns_theta_min 2.60
_exptl_absorpt_coefficient_mu 0.300
_exptl_absorpt_correction_type none
_exptl_crystal_colour colourless
_exptl_crystal_density_diffrn 1.415
_exptl_crystal_density_method 'not measured'
_exptl_crystal_description block
_exptl_crystal_F_000 864
_exptl_crystal_size_max 0.35
_exptl_crystal_size_mid 0.30
_exptl_crystal_size_min 0.27
_refine_diff_density_max 0.450
_refine_diff_density_min -0.396
_refine_diff_density_rms 0.063
_refine_ls_extinction_coef 0.020(2)
_refine_ls_extinction_expression Fc^*^=kFc[1+0.001xFc^2^\l^3^/sin(2\q)]^-1/4^
_refine_ls_extinction_method SHELXL
_refine_ls_goodness_of_fit_ref 1.383
_refine_ls_hydrogen_treatment constr
_refine_ls_matrix_type full
_refine_ls_number_parameters 128
_refine_ls_number_reflns 4002
_refine_ls_number_restraints 0
_refine_ls_restrained_S_all 1.383
_refine_ls_R_factor_all 0.0493
_refine_ls_R_factor_gt 0.0411
_refine_ls_shift/su_max 0.031
_refine_ls_shift/su_mean 0.005
_refine_ls_structure_factor_coef Fsqd
_refine_ls_weighting_details 'calc w=1/[\s^2^(Fo^2^)+(0.0670P)^2^+0.0000P] where P=(Fo^2^+2Fc^2^)/3'
_refine_ls_weighting_scheme calc
_refine_ls_wR_factor_gt 0.1249
_refine_ls_wR_factor_ref 0.1298
_reflns_number_gt 3315
_reflns_number_total 4002
_reflns_threshold_expression >2sigma(I)
_cod_data_source_file b924683e.txt
_cod_data_source_block sja11_06
_cod_depositor_comments
;
The following automatic conversions were performed:

'_symmetry_cell_setting' value 'Monoclinic' changed to 'monoclinic'
according to /home/saulius/struct/CIF-dictionaries/cif_core.dic
dictionary named 'cif_core.dic' version 2.4.2 from 2011-04-26.

Automatic conversion script
Id: cif_fix_values 1891 2012-01-12 08:04:46Z andrius 
;
_cod_original_sg_symbol_H-M C2/c
_cod_database_code 7212316

loop_
_symmetry_equiv_pos_as_xyz
'x, y, z'
'-x, y, -z+1/2'
'x+1/2, y+1/2, z'
'-x+1/2, y+1/2, -z+1/2'
'-x, -y, -z'
'x, -y, z-1/2'
'-x+1/2, -y+1/2, -z'
'x+1/2, -y+1/2, z-1/2'

loop_
_atom_site_label
_atom_site_type_symbol
_atom_site_fract_x
_atom_site_fract_y
_atom_site_fract_z
_atom_site_U_iso_or_equiv
_atom_site_adp_type
_atom_site_occupancy
_atom_site_symmetry_multiplicity
_atom_site_calc_flag
_atom_site_refinement_flags
C1 C 0.07535(5) 0.68227(11) 0.57133(9) 0.01921(16) Uani 1 1 d .
C2 C 0.08683(6) 0.63752(11) 0.77682(10) 0.02364(19) Uani 1 1 d .
C3 C 0.09266(7) 0.48201(12) 0.71897(11) 0.0276(2) Uani 1 1 d .
H3A H 0.1371 0.4327 0.7690 0.033 Uiso 1 1 calc R
H3B H 0.0567 0.4087 0.7142 0.033 Uiso 1 1 calc R
C4 C 0.07106(5) 0.91730(11) 0.70406(10) 0.02122(17) Uani 1 1 d .
H4A H 0.0568 0.9301 0.7750 0.025 Uiso 1 1 calc R
H4B H 0.0349 0.9601 0.6243 0.025 Uiso 1 1 calc R
C5 C 0.13456(5) 1.01132(10) 0.73593(10) 0.02010(17) Uani 1 1 d .
C6 C 0.18719(6) 1.00535(13) 0.85951(11) 0.0266(2) Uani 1 1 d .
H6 H 0.1839 0.9384 0.9231 0.032 Uiso 1 1 calc R
C7 C 0.24452(6) 1.09697(15) 0.89029(12) 0.0315(2) Uani 1 1 d .
H7 H 0.2803 1.0916 0.9744 0.038 Uiso 1 1 calc R
C8 C 0.24941(6) 1.19609(14) 0.79836(13) 0.0305(2) Uani 1 1 d .
H8 H 0.2882 1.2598 0.8198 0.037 Uiso 1 1 calc R
C9 C 0.19740(6) 1.20173(13) 0.67497(13) 0.0291(2) Uani 1 1 d .
H9 H 0.2009 1.2684 0.6115 0.035 Uiso 1 1 calc R
C10 C 0.14000(5) 1.11000(12) 0.64377(10) 0.02464(19) Uani 1 1 d .
H10 H 0.1045 1.1149 0.5593 0.030 Uiso 1 1 calc R
N1 N 0.07887(4) 0.74967(10) 0.68537(8) 0.01955(15) Uani 1 1 d .
N2 N 0.08476(5) 0.52852(10) 0.59133(9) 0.02364(17) Uani 1 1 d .
H2 H 0.0860 0.4624 0.5333 0.028 Uiso 1 1 calc R
O1 O 0.08803(6) 0.66288(10) 0.88280(9) 0.0346(2) Uani 1 1 d .
S1 S 0.061663(15) 0.77939(3) 0.43695(2) 0.02713(10) Uani 1 1 d .

loop_
_atom_site_aniso_label
_atom_site_aniso_U_11
_atom_site_aniso_U_22
_atom_site_aniso_U_33
_atom_site_aniso_U_23
_atom_site_aniso_U_13
_atom_site_aniso_U_12
C1 0.0201(3) 0.0205(4) 0.0181(4) -0.0014(3) 0.0091(3) -0.0016(3)
C2 0.0327(4) 0.0207(4) 0.0207(4) -0.0007(3) 0.0144(4) -0.0032(3)
C3 0.0454(6) 0.0185(4) 0.0227(4) -0.0005(3) 0.0182(4) -0.0014(4)
C4 0.0228(4) 0.0190(4) 0.0253(4) -0.0007(3) 0.0136(3) 0.0014(3)
C5 0.0229(4) 0.0175(3) 0.0225(4) -0.0013(3) 0.0122(3) 0.0014(3)
C6 0.0283(4) 0.0277(4) 0.0240(4) 0.0007(3) 0.0113(4) 0.0003(4)
C7 0.0255(4) 0.0342(5) 0.0299(5) -0.0035(4) 0.0070(4) -0.0015(4)
C8 0.0249(4) 0.0276(5) 0.0406(6) -0.0048(4) 0.0154(4) -0.0041(4)
C9 0.0327(5) 0.0239(4) 0.0351(6) 0.0009(4) 0.0187(5) -0.0041(4)
C10 0.0284(4) 0.0219(4) 0.0242(4) 0.0009(3) 0.0117(4) -0.0017(3)
N1 0.0234(3) 0.0184(3) 0.0190(3) -0.0003(3) 0.0110(3) -0.0008(2)
N2 0.0337(4) 0.0194(3) 0.0203(4) -0.0018(3) 0.0139(3) -0.0011(3)
O1 0.0623(6) 0.0251(4) 0.0240(4) -0.0016(3) 0.0258(4) -0.0035(4)
S1 0.03945(17) 0.02391(14) 0.01925(13) 0.00238(8) 0.01364(11) 0.00218(9)

loop_
_atom_type_symbol
_atom_type_description
_atom_type_scat_dispersion_real
_atom_type_scat_dispersion_imag
_atom_type_scat_source
C C 0.0033 0.0016 'International Tables Vol C Tables 4.2.6.8 and 6.1.1.4'
N N 0.0061 0.0033 'International Tables Vol C Tables 4.2.6.8 and 6.1.1.4'
O O 0.0106 0.0060 'International Tables Vol C Tables 4.2.6.8 and 6.1.1.4'
S S 0.1246 0.1234 'International Tables Vol C Tables 4.2.6.8 and 6.1.1.4'
H H 0.0000 0.0000 'International Tables Vol C Tables 4.2.6.8 and 6.1.1.4'

loop_
_geom_angle_atom_site_label_1
_geom_angle_atom_site_label_2
_geom_angle_atom_site_label_3
_geom_angle
N2 C1 N1 107.59(8)
N2 C1 S1 127.26(8)
N1 C1 S1 125.15(7)
O1 C2 N1 125.08(10)
O1 C2 C3 128.30(10)
N1 C2 C3 106.61(8)
N2 C3 C2 101.75(8)
N2 C3 H3A 111.4
C2 C3 H3A 111.4
N2 C3 H3B 111.4
C2 C3 H3B 111.4
H3A C3 H3B 109.3
N1 C4 C5 113.53(8)
N1 C4 H4A 108.9
C5 C4 H4A 108.9
N1 C4 H4B 108.9
C5 C4 H4B 108.9
H4A C4 H4B 107.7
C10 C5 C6 119.19(9)
C10 C5 C4 120.30(9)
C6 C5 C4 120.46(9)
C7 C6 C5 120.40(10)
C7 C6 H6 119.8
C5 C6 H6 119.8
C8 C7 C6 120.15(11)
C8 C7 H7 119.9
C6 C7 H7 119.9
C7 C8 C9 119.70(10)
C7 C8 H8 120.1
C9 C8 H8 120.1
C8 C9 C10 120.29(10)
C8 C9 H9 119.9
C10 C9 H9 119.9
C5 C10 C9 120.26(10)
C5 C10 H10 119.9
C9 C10 H10 119.9
C2 N1 C1 111.25(8)
C2 N1 C4 123.63(8)
C1 N1 C4 125.02(8)
C1 N2 C3 112.69(8)
C1 N2 H2 123.7
C3 N2 H2 123.7

loop_
_geom_bond_atom_site_label_1
_geom_bond_atom_site_label_2
_geom_bond_distance
C1 N2 1.3319(13)
C1 N1 1.3958(12)
C1 S1 1.6557(10)
C2 O1 1.2192(13)
C2 N1 1.3717(13)
C2 C3 1.5113(15)
C3 N2 1.4488(14)
C3 H3A 0.9900
C3 H3B 0.9900
C4 N1 1.4662(13)
C4 C5 1.5124(13)
C4 H4A 0.9900
C4 H4B 0.9900
C5 C10 1.3920(14)
C5 C6 1.3949(15)
C6 C7 1.3935(16)
C6 H6 0.9500
C7 C8 1.3873(19)
C7 H7 0.9500
C8 C9 1.3880(18)
C8 H8 0.9500
C9 C10 1.3946(15)
C9 H9 0.9500
C10 H10 0.9500
N2 H2 0.8800

loop_
_geom_hbond_atom_site_label_D
_geom_hbond_atom_site_label_H
_geom_hbond_atom_site_label_A
_geom_hbond_distance_DH
_geom_hbond_distance_HA
_geom_hbond_distance_DA
_geom_hbond_angle_DHA
_geom_hbond_site_symmetry_A
N2 H2 O1 0.88 2.04 2.9137(12) 171.7 6_565

loop_
_geom_torsion_atom_site_label_1
_geom_torsion_atom_site_label_2
_geom_torsion_atom_site_label_3
_geom_torsion_atom_site_label_4
_geom_torsion
O1 C2 C3 N2 177.63(12)
N1 C2 C3 N2 -1.68(12)
N1 C4 C5 C10 106.52(11)
N1 C4 C5 C6 -76.21(12)
C10 C5 C6 C7 -0.04(16)
C4 C5 C6 C7 -177.34(10)
C5 C6 C7 C8 0.59(18)
C6 C7 C8 C9 -1.02(18)
C7 C8 C9 C10 0.92(18)
C6 C5 C10 C9 -0.06(15)
C4 C5 C10 C9 177.24(9)
C8 C9 C10 C5 -0.38(17)
O1 C2 N1 C1 -176.20(11)
C3 C2 N1 C1 3.14(11)
O1 C2 N1 C4 0.38(17)
C3 C2 N1 C4 179.72(9)
N2 C1 N1 C2 -3.41(11)
S1 C1 N1 C2 176.44(8)
N2 C1 N1 C4 -179.93(9)
S1 C1 N1 C4 -0.08(13)
C5 C4 N1 C2 102.00(11)
C5 C4 N1 C1 -81.89(12)
N1 C1 N2 C3 2.22(12)
S1 C1 N2 C3 -177.62(8)
C2 C3 N2 C1 -0.35(12)
